data_4065121
loop_
_publ_author_name
'Uhl, Werner'
'Kovert, Dirk'
'Zemke, Sarina'
'Hepp, Alexander'

_publ_section_title
;
 Unexpected Formation of Ga4C2H4Heteroadamantane Cages by the Reaction of
 Carbon-Bridged Bis(dichlorogallium) Compounds withtert-Butyllithium
;
_journal_issue 17
_journal_name_full Organometallics
_journal_page_first 4736
_journal_paper_doi 10.1021/om200573g
_journal_volume 30
_journal_year 2011
_chemical_formula_sum 'C44 H84 Ga4 Si2'
_chemical_formula_weight 948.17
_chemical_name_systematic
; 
 ? 
;
_space_group_IT_number 2
_symmetry_cell_setting triclinic
_symmetry_space_group_name_Hall '-P 1'
_symmetry_space_group_name_H-M 'P -1'
_atom_sites_solution_hydrogens geom
_atom_sites_solution_primary direct
_atom_sites_solution_secondary difmap
_audit_creation_method SHELXL-97
_cell_angle_alpha 76.8060(10)
_cell_angle_beta 81.0270(10)
_cell_angle_gamma 79.8580(10)
_cell_formula_units_Z 2
_cell_length_a 11.3303(6)
_cell_length_b 11.4702(7)
_cell_length_c 19.8903(11)
_cell_measurement_reflns_used 3431
_cell_measurement_temperature 153(2)
_cell_measurement_theta_max 28.03
_cell_measurement_theta_min 1.84
_cell_volume 2459.3(2)
_computing_cell_refinement 'Bruker SAINT+'
_computing_data_collection 'Bruker SMART'
_computing_data_reduction 'Bruker SHELXTL'
_computing_molecular_graphics 'Bruker SHELXTL'
_computing_publication_material 'Bruker SHELXTL'
_computing_structure_refinement 'SHELXL-97 (Sheldrick, 1997)'
_computing_structure_solution 'SHELXS-97 (Sheldrick, 1990)'
_diffrn_ambient_temperature 153(2)
_diffrn_measured_fraction_theta_full 0.997
_diffrn_measured_fraction_theta_max 0.997
_diffrn_measurement_device_type 'CCD area detector'
_diffrn_measurement_method 'omega scans'
_diffrn_radiation_monochromator graphite
_diffrn_radiation_source 'rotating anode'
_diffrn_radiation_type MoK\a
_diffrn_radiation_wavelength 0.71073
_diffrn_reflns_av_R_equivalents 0.0530
_diffrn_reflns_av_sigmaI/netI 0.0923
_diffrn_reflns_limit_h_max 14
_diffrn_reflns_limit_h_min -14
_diffrn_reflns_limit_k_max 15
_diffrn_reflns_limit_k_min -15
_diffrn_reflns_limit_l_max 26
_diffrn_reflns_limit_l_min -26
_diffrn_reflns_number 25579
_diffrn_reflns_theta_full 28.03
_diffrn_reflns_theta_max 28.03
_diffrn_reflns_theta_min 1.84
_exptl_absorpt_coefficient_mu 2.243
_exptl_absorpt_correction_T_max 0.9156
_exptl_absorpt_correction_T_min 0.8068
_exptl_absorpt_correction_type empirical
_exptl_absorpt_process_details SADABS
_exptl_crystal_colour colourless
_exptl_crystal_density_diffrn 1.280
_exptl_crystal_density_method 'not measured'
_exptl_crystal_description block
_exptl_crystal_F_000 1000
_exptl_crystal_size_max 0.10
_exptl_crystal_size_mid 0.05
_exptl_crystal_size_min 0.04
_refine_diff_density_max 1.012
_refine_diff_density_min -0.400
_refine_diff_density_rms 0.090
_refine_ls_extinction_method none
_refine_ls_goodness_of_fit_ref 0.941
_refine_ls_hydrogen_treatment mixed
_refine_ls_matrix_type full
_refine_ls_number_parameters 525
_refine_ls_number_reflns 11868
_refine_ls_number_restraints 19
_refine_ls_restrained_S_all 0.941
_refine_ls_R_factor_all 0.1087
_refine_ls_R_factor_gt 0.0482
_refine_ls_shift/su_max 0.001
_refine_ls_shift/su_mean 0.000
_refine_ls_structure_factor_coef Fsqd
_refine_ls_weighting_details 'calc w=1/[\s^2^(Fo^2^)+(0.0477P)^2^+0.0000P] where P=(Fo^2^+2Fc^2^)/3'
_refine_ls_weighting_scheme calc
_refine_ls_wR_factor_gt 0.0915
_refine_ls_wR_factor_ref 0.1102
_reflns_number_gt 6808
_reflns_number_total 11868
_reflns_threshold_expression >2sigma(I)
_cod_data_source_file om200573g_si_005.cif
_cod_data_source_block sad
_cod_depositor_comments
;
The following automatic conversions were performed:

'_symmetry_cell_setting' value 'Triclinic' changed to 'triclinic'
according to /home/saulius/struct/CIF-dictionaries/cif_core.dic
dictionary named 'cif_core.dic' version 2.4.1 from 2010-06-29.

Automatic conversion script
Id: cif_fix_values 1715 2011-07-08 13:25:40Z adriana 
;
_cod_original_sg_symbol_H-M P-1
_cod_database_code 4065121

loop_
_symmetry_equiv_pos_as_xyz
'x, y, z'
'-x, -y, -z'

loop_
_atom_site_label
_atom_site_type_symbol
_atom_site_fract_x
_atom_site_fract_y
_atom_site_fract_z
_atom_site_U_iso_or_equiv
_atom_site_adp_type
_atom_site_occupancy
_atom_site_symmetry_multiplicity
_atom_site_calc_flag
_atom_site_refinement_flags
_atom_site_disorder_assembly
_atom_site_disorder_group
Ga1 Ga 0.07607(4) 0.10012(4) 0.28100(2) 0.03225(12) Uani 1 1 d . . .
C14 C -0.0550(4) 0.0236(4) 0.3501(2) 0.0430(11) Uani 1 1 d . A .
C141 C -0.0034(5) -0.0387(5) 0.4179(3) 0.0711(16) Uani 1 1 d . . .
H14A H -0.0658 -0.0724 0.4512 0.085 Uiso 1 1 calc R A .
H14B H 0.0273 0.0193 0.4359 0.085 Uiso 1 1 calc R . .
H14C H 0.0609 -0.1022 0.4093 0.085 Uiso 1 1 calc R . .
C142 C -0.1637(4) 0.1155(5) 0.3676(3) 0.0692(16) Uani 1 1 d . . .
H14D H -0.2210 0.0750 0.4017 0.083 Uiso 1 1 calc R A .
H14E H -0.2009 0.1531 0.3263 0.083 Uiso 1 1 calc R . .
H14F H -0.1377 0.1760 0.3858 0.083 Uiso 1 1 calc R . .
C143 C -0.0997(4) -0.0730(4) 0.3217(3) 0.0541(13) Uani 1 1 d . . .
H14G H -0.0322 -0.1310 0.3097 0.065 Uiso 1 1 calc R A .
H14H H -0.1389 -0.0349 0.2812 0.065 Uiso 1 1 calc R . .
H14I H -0.1559 -0.1133 0.3567 0.065 Uiso 1 1 calc R . .
Ga2 Ga 0.26867(4) 0.20720(4) 0.16353(2) 0.03232(12) Uani 1 1 d . . .
C24 C 0.3814(4) 0.3036(3) 0.0921(2) 0.0380(10) Uani 1 1 d . A .
C241 C 0.3306(5) 0.3438(5) 0.0228(3) 0.0703(16) Uani 1 1 d . . .
H24A H 0.3883 0.3833 -0.0115 0.084 Uiso 1 1 calc R A .
H24B H 0.2572 0.3991 0.0277 0.084 Uiso 1 1 calc R . .
H24C H 0.3143 0.2745 0.0084 0.084 Uiso 1 1 calc R . .
C242 C 0.5014(4) 0.2260(4) 0.0801(3) 0.0610(14) Uani 1 1 d . . .
H24D H 0.5537 0.2715 0.0452 0.073 Uiso 1 1 calc R A .
H24E H 0.4896 0.1558 0.0648 0.073 Uiso 1 1 calc R . .
H24F H 0.5375 0.2011 0.1227 0.073 Uiso 1 1 calc R . .
C243 C 0.4007(5) 0.4124(5) 0.1171(3) 0.0778(18) Uani 1 1 d . . .
H24G H 0.4273 0.3870 0.1623 0.093 Uiso 1 1 calc R A .
H24H H 0.3262 0.4670 0.1196 0.093 Uiso 1 1 calc R . .
H24I H 0.4608 0.4527 0.0852 0.093 Uiso 1 1 calc R . .
C1 C 0.1165(11) 0.2574(11) 0.2218(7) 0.0329(19) Uani 0.771(6) 1 d PD A 1
C10 C 0.1667(4) 0.3330(4) 0.2650(2) 0.0460(11) Uani 1 1 d . A 1
H10A H 0.2320 0.2811 0.2871 0.055 Uiso 1 1 calc R A 1
H10B H 0.2011 0.3972 0.2323 0.055 Uiso 1 1 calc R A 1
Si11 Si -0.01738(16) 0.35945(16) 0.18079(13) 0.0359(6) Uani 0.771(6) 1 d PD A 1
C11 C 0.0329(8) 0.5062(5) 0.1311(4) 0.0480(19) Uani 0.771(6) 1 d PD A 1
H11A H 0.0883 0.4919 0.0911 0.058 Uiso 0.771(6) 1 calc PR A 1
H11B H 0.0722 0.5390 0.1605 0.058 Uiso 0.771(6) 1 calc PR A 1
H11C H -0.0360 0.5625 0.1164 0.058 Uiso 0.771(6) 1 calc PR A 1
C12 C -0.1533(7) 0.4032(7) 0.2443(4) 0.0515(19) Uani 0.771(6) 1 d PD A 1
H12A H -0.2186 0.3624 0.2410 0.062 Uiso 0.771(6) 1 calc PR A 1
H12B H -0.1781 0.4892 0.2331 0.062 Uiso 0.771(6) 1 calc PR A 1
H12C H -0.1318 0.3803 0.2908 0.062 Uiso 0.771(6) 1 calc PR A 1
C13 C -0.0784(5) 0.2887(5) 0.1180(3) 0.0448(16) Uani 0.771(6) 1 d PD A 1
C131 C -0.1358(8) 0.1766(6) 0.1570(4) 0.064(2) Uani 0.771(6) 1 d PD A 1
H13A H -0.1692 0.1446 0.1247 0.077 Uiso 0.771(6) 1 calc PR A 1
H13B H -0.1987 0.1989 0.1920 0.077 Uiso 0.771(6) 1 calc PR A 1
H13C H -0.0753 0.1163 0.1785 0.077 Uiso 0.771(6) 1 calc PR A 1
C132 C 0.0200(12) 0.2519(10) 0.0633(5) 0.064(3) Uani 0.771(6) 1 d PD A 1
H13D H 0.0825 0.1953 0.0854 0.077 Uiso 0.771(6) 1 calc PR A 1
H13E H 0.0530 0.3221 0.0365 0.077 Uiso 0.771(6) 1 calc PR A 1
H13F H -0.0130 0.2148 0.0332 0.077 Uiso 0.771(6) 1 calc PR A 1
C133 C -0.1777(7) 0.3804(6) 0.0819(4) 0.067(2) Uani 0.771(6) 1 d PD A 1
H13G H -0.2018 0.3483 0.0464 0.080 Uiso 0.771(6) 1 calc PR A 1
H13H H -0.1470 0.4550 0.0612 0.080 Uiso 0.771(6) 1 calc PR A 1
H13I H -0.2461 0.3950 0.1156 0.080 Uiso 0.771(6) 1 calc PR A 1
C1A C 0.104(4) 0.264(5) 0.220(2) 0.040(5) Uiso 0.229(6) 1 d PD A 2
Si1A Si 0.0161(5) 0.3297(5) 0.1421(4) 0.036(2) Uani 0.229(6) 1 d PD A 2
C11A C 0.036(3) 0.4936(16) 0.1074(13) 0.043(9) Uiso 0.229(6) 1 d PD A 2
H11D H -0.0101 0.5265 0.0690 0.051 Uiso 0.229(6) 1 calc PR A 2
H11E H 0.1199 0.4990 0.0920 0.051 Uiso 0.229(6) 1 calc PR A 2
H11F H 0.0084 0.5385 0.1435 0.051 Uiso 0.229(6) 1 calc PR A 2
C12A C 0.055(4) 0.253(4) 0.0650(17) 0.073(16) Uiso 0.229(6) 1 d PD A 2
H12D H 0.0473 0.1685 0.0803 0.087 Uiso 0.229(6) 1 calc PR A 2
H12E H 0.1364 0.2610 0.0446 0.087 Uiso 0.229(6) 1 calc PR A 2
H12F H 0.0006 0.2899 0.0310 0.087 Uiso 0.229(6) 1 calc PR A 2
C13A C -0.1513(12) 0.3289(14) 0.1717(8) 0.040(5) Uiso 0.229(6) 1 d PD A 2
C13B C -0.189(3) 0.376(3) 0.2393(14) 0.117(19) Uiso 0.229(6) 1 d PD A 2
H13J H -0.1692 0.4562 0.2324 0.140 Uiso 0.229(6) 1 calc PR A 2
H13K H -0.1466 0.3235 0.2757 0.140 Uiso 0.229(6) 1 calc PR A 2
H13L H -0.2743 0.3775 0.2522 0.140 Uiso 0.229(6) 1 calc PR A 2
C13C C -0.184(2) 0.2041(18) 0.1812(13) 0.050(7) Uiso 0.229(6) 1 d PD A 2
H13M H -0.1402 0.1496 0.2163 0.061 Uiso 0.229(6) 1 calc PR A 2
H13N H -0.1625 0.1769 0.1381 0.061 Uiso 0.229(6) 1 calc PR A 2
H13O H -0.2689 0.2061 0.1951 0.061 Uiso 0.229(6) 1 calc PR A 2
C13D C -0.2212(19) 0.411(2) 0.1135(10) 0.053(7) Uiso 0.229(6) 1 d PD A 2
H13P H -0.2013 0.4916 0.1052 0.063 Uiso 0.229(6) 1 calc PR A 2
H13Q H -0.3064 0.4131 0.1275 0.063 Uiso 0.229(6) 1 calc PR A 2
H13R H -0.1993 0.3800 0.0717 0.063 Uiso 0.229(6) 1 calc PR A 2
C101 C 0.0852(4) 0.3894(4) 0.3204(3) 0.0513(13) Uani 1 1 d . . .
C102 C 0.0420(4) 0.3207(5) 0.3819(3) 0.0543(13) Uani 1 1 d . A .
H102 H 0.0627 0.2342 0.3901 0.065 Uiso 1 1 calc R . .
C103 C -0.0314(5) 0.3737(6) 0.4328(3) 0.0809(18) Uani 1 1 d . . .
H103 H -0.0611 0.3242 0.4757 0.097 Uiso 1 1 calc R A .
C104 C -0.0612(6) 0.4977(6) 0.4212(4) 0.103(3) Uani 1 1 d . A .
H104 H -0.1128 0.5344 0.4561 0.123 Uiso 1 1 calc R . .
C105 C -0.0186(7) 0.5682(6) 0.3614(4) 0.115(3) Uani 1 1 d . . .
H105 H -0.0395 0.6546 0.3535 0.137 Uiso 1 1 calc R A .
C106 C 0.0558(6) 0.5135(5) 0.3116(3) 0.086(2) Uani 1 1 d . A .
H106 H 0.0879 0.5636 0.2695 0.104 Uiso 1 1 calc R . .
Ga3 Ga 0.35658(4) 0.00850(4) 0.29772(2) 0.03537(12) Uani 1 1 d . . .
C31 C 0.4419(4) 0.0737(4) 0.3610(2) 0.0504(12) Uani 1 1 d . . .
C311 C 0.3480(5) 0.1198(5) 0.4191(3) 0.0729(17) Uani 1 1 d . . .
H31A H 0.3880 0.1556 0.4467 0.087 Uiso 1 1 calc R . .
H31B H 0.3121 0.0530 0.4482 0.087 Uiso 1 1 calc R . .
H31C H 0.2863 0.1791 0.3980 0.087 Uiso 1 1 calc R . .
C312 C 0.5016(4) 0.1832(5) 0.3194(3) 0.0679(16) Uani 1 1 d . . .
H31D H 0.5368 0.2166 0.3503 0.082 Uiso 1 1 calc R . .
H31E H 0.4418 0.2435 0.2972 0.082 Uiso 1 1 calc R . .
H31F H 0.5634 0.1577 0.2847 0.082 Uiso 1 1 calc R . .
C313 C 0.5376(5) -0.0226(5) 0.3966(3) 0.0702(16) Uani 1 1 d . . .
H31G H 0.6013 -0.0456 0.3622 0.084 Uiso 1 1 calc R . .
H31H H 0.5012 -0.0923 0.4210 0.084 Uiso 1 1 calc R . .
H31I H 0.5701 0.0098 0.4290 0.084 Uiso 1 1 calc R . .
Ga4 Ga 0.24928(4) -0.07004(4) 0.18272(2) 0.03275(12) Uani 1 1 d . . .
C41 C 0.1870(4) -0.1389(4) 0.1123(2) 0.0422(11) Uani 1 1 d . . .
C411 C 0.2132(5) -0.0635(4) 0.0391(3) 0.0659(15) Uani 1 1 d . . .
H41A H 0.1799 -0.0950 0.0066 0.079 Uiso 1 1 calc R . .
H41B H 0.2989 -0.0673 0.0267 0.079 Uiso 1 1 calc R . .
H41C H 0.1772 0.0190 0.0381 0.079 Uiso 1 1 calc R . .
C412 C 0.2462(4) -0.2672(4) 0.1118(3) 0.0546(13) Uani 1 1 d . . .
H41D H 0.2338 -0.3161 0.1577 0.066 Uiso 1 1 calc R . .
H41E H 0.3312 -0.2684 0.0974 0.066 Uiso 1 1 calc R . .
H41F H 0.2112 -0.2989 0.0800 0.066 Uiso 1 1 calc R . .
C413 C 0.0508(4) -0.1374(5) 0.1305(3) 0.0689(16) Uani 1 1 d . . .
H41G H 0.0210 -0.1717 0.0979 0.083 Uiso 1 1 calc R . .
H41H H 0.0118 -0.0555 0.1284 0.083 Uiso 1 1 calc R . .
H41I H 0.0340 -0.1841 0.1766 0.083 Uiso 1 1 calc R . .
C2 C 0.3503(3) -0.1414(3) 0.2618(2) 0.0363(10) Uani 1 1 d . . .
Si21 Si 0.49891(11) -0.24003(11) 0.24496(7) 0.0418(3) Uani 1 1 d . . .
C21 C 0.5865(4) -0.2889(4) 0.3227(2) 0.0563(13) Uani 1 1 d . . .
H21A H 0.5355 -0.3243 0.3626 0.068 Uiso 1 1 calc R . .
H21B H 0.6132 -0.2197 0.3319 0.068 Uiso 1 1 calc R . .
H21C H 0.6553 -0.3473 0.3130 0.068 Uiso 1 1 calc R . .
C22 C 0.4766(4) -0.3855(4) 0.2233(3) 0.0587(14) Uani 1 1 d . . .
H22A H 0.4112 -0.4180 0.2544 0.070 Uiso 1 1 calc R . .
H22B H 0.5492 -0.4427 0.2280 0.070 Uiso 1 1 calc R . .
H22C H 0.4580 -0.3700 0.1763 0.070 Uiso 1 1 calc R . .
C23 C 0.6039(4) -0.1616(4) 0.1702(2) 0.0438(11) Uani 1 1 d . . .
C231 C 0.5433(4) -0.1207(4) 0.1039(2) 0.0499(12) Uani 1 1 d . . .
H23A H 0.4718 -0.0642 0.1115 0.060 Uiso 1 1 calc R . .
H23B H 0.5218 -0.1896 0.0914 0.060 Uiso 1 1 calc R . .
H23C H 0.5979 -0.0826 0.0670 0.060 Uiso 1 1 calc R . .
C232 C 0.6423(4) -0.0533(4) 0.1897(3) 0.0574(13) Uani 1 1 d . . .
H23D H 0.6907 -0.0117 0.1507 0.069 Uiso 1 1 calc R . .
H23E H 0.6885 -0.0814 0.2284 0.069 Uiso 1 1 calc R . .
H23F H 0.5718 0.0009 0.2024 0.069 Uiso 1 1 calc R . .
C233 C 0.7200(4) -0.2500(4) 0.1555(3) 0.0621(14) Uani 1 1 d . . .
H23G H 0.6988 -0.3218 0.1464 0.074 Uiso 1 1 calc R . .
H23H H 0.7637 -0.2712 0.1953 0.074 Uiso 1 1 calc R . .
H23I H 0.7697 -0.2120 0.1159 0.074 Uiso 1 1 calc R . .
C20 C 0.2571(4) -0.2198(4) 0.3124(2) 0.0456(11) Uani 1 1 d . . .
H20A H 0.1824 -0.1671 0.3193 0.055 Uiso 1 1 calc R . .
H20B H 0.2416 -0.2789 0.2889 0.055 Uiso 1 1 calc R . .
C201 C 0.2911(4) -0.2859(4) 0.3835(3) 0.0523(13) Uani 1 1 d . . .
C202 C 0.3079(5) -0.4108(5) 0.4004(3) 0.0724(17) Uani 1 1 d . . .
H202 H 0.2970 -0.4561 0.3673 0.087 Uiso 1 1 calc R . .
C203 C 0.3407(6) -0.4713(6) 0.4655(4) 0.095(2) Uani 1 1 d . . .
H203 H 0.3518 -0.5581 0.4768 0.115 Uiso 1 1 calc R . .
C204 C 0.3571(6) -0.4096(8) 0.5132(4) 0.103(3) Uani 1 1 d . . .
H204 H 0.3821 -0.4525 0.5573 0.123 Uiso 1 1 calc R . .
C205 C 0.3376(4) -0.2844(6) 0.4978(3) 0.081(2) Uani 1 1 d . . .
H205 H 0.3465 -0.2396 0.5316 0.097 Uiso 1 1 calc R . .
C206 C 0.3048(4) -0.2241(5) 0.4330(3) 0.0598(15) Uani 1 1 d . . .
H206 H 0.2914 -0.1372 0.4224 0.072 Uiso 1 1 calc R . .
H1 H 0.352(4) 0.131(4) 0.222(2) 0.058(13) Uiso 1 1 d . . .
H2 H 0.274(4) 0.073(3) 0.142(2) 0.054(12) Uiso 1 1 d . . .
H3 H 0.207(3) 0.055(3) 0.3165(19) 0.046(12) Uiso 1 1 d . . .
H4 H 0.123(4) -0.002(4) 0.226(2) 0.062(13) Uiso 1 1 d . . .

loop_
_atom_site_aniso_label
_atom_site_aniso_U_11
_atom_site_aniso_U_22
_atom_site_aniso_U_33
_atom_site_aniso_U_23
_atom_site_aniso_U_13
_atom_site_aniso_U_12
Ga1 0.0261(2) 0.0319(3) 0.0378(3) -0.0048(2) -0.0063(2) -0.00272(18)
C14 0.030(2) 0.049(3) 0.046(3) -0.003(2) -0.002(2) -0.005(2)
C141 0.056(3) 0.100(5) 0.051(3) 0.003(3) -0.002(3) -0.024(3)
C142 0.049(3) 0.064(4) 0.088(4) -0.013(3) 0.015(3) -0.016(3)
C143 0.044(3) 0.044(3) 0.068(3) -0.002(2) 0.001(2) -0.010(2)
Ga2 0.0386(3) 0.0247(2) 0.0344(3) -0.00243(19) -0.0080(2) -0.00826(19)
C24 0.056(3) 0.023(2) 0.034(2) -0.0006(17) -0.002(2) -0.0114(19)
C241 0.072(4) 0.070(4) 0.057(3) 0.011(3) -0.005(3) -0.013(3)
C242 0.054(3) 0.052(3) 0.068(4) 0.002(3) 0.007(3) -0.017(2)
C243 0.096(4) 0.054(4) 0.086(4) -0.023(3) 0.032(3) -0.043(3)
C1 0.027(4) 0.019(3) 0.054(4) -0.005(2) -0.015(3) -0.002(3)
C10 0.035(2) 0.047(3) 0.063(3) -0.025(2) 0.001(2) -0.011(2)
Si11 0.0327(9) 0.0252(9) 0.0486(14) -0.0024(8) -0.0112(9) -0.0023(7)
C11 0.061(5) 0.024(3) 0.055(5) 0.000(3) -0.009(4) -0.004(3)
C12 0.049(4) 0.035(4) 0.064(5) -0.012(3) 0.000(3) 0.009(3)
C13 0.044(3) 0.037(3) 0.055(4) 0.001(3) -0.025(3) -0.006(3)
C131 0.079(6) 0.051(4) 0.075(6) -0.006(4) -0.038(5) -0.026(4)
C132 0.074(7) 0.074(6) 0.055(5) -0.028(4) -0.019(5) -0.010(5)
C133 0.066(5) 0.064(5) 0.071(5) -0.003(4) -0.040(5) 0.002(4)
Si1A 0.040(3) 0.026(3) 0.042(4) -0.005(3) -0.007(3) -0.003(2)
C101 0.042(3) 0.045(3) 0.074(4) -0.030(3) 0.009(3) -0.015(2)
C102 0.044(3) 0.057(3) 0.070(4) -0.032(3) 0.004(3) -0.013(2)
C103 0.079(4) 0.080(5) 0.086(5) -0.037(4) 0.026(4) -0.025(3)
C104 0.099(5) 0.074(5) 0.136(7) -0.059(5) 0.056(5) -0.024(4)
C105 0.135(6) 0.049(4) 0.144(7) -0.039(4) 0.069(5) -0.023(4)
C106 0.098(5) 0.045(3) 0.110(5) -0.034(3) 0.047(4) -0.026(3)
Ga3 0.0271(2) 0.0423(3) 0.0344(3) -0.0024(2) -0.0079(2) -0.0024(2)
C31 0.043(3) 0.069(3) 0.040(3) -0.009(2) -0.017(2) -0.001(2)
C311 0.062(4) 0.097(5) 0.063(4) -0.028(3) -0.023(3) 0.006(3)
C312 0.052(3) 0.083(4) 0.076(4) -0.019(3) -0.028(3) -0.010(3)
C313 0.053(3) 0.091(4) 0.064(4) -0.007(3) -0.020(3) -0.006(3)
Ga4 0.0342(2) 0.0246(2) 0.0391(3) -0.00430(19) -0.0044(2) -0.00628(18)
C41 0.045(3) 0.037(3) 0.052(3) -0.019(2) -0.006(2) -0.014(2)
C411 0.103(4) 0.047(3) 0.054(3) -0.009(2) -0.025(3) -0.017(3)
C412 0.061(3) 0.046(3) 0.060(3) -0.016(2) 0.001(3) -0.017(2)
C413 0.054(3) 0.077(4) 0.093(4) -0.050(3) -0.013(3) -0.010(3)
C2 0.034(2) 0.030(2) 0.042(3) 0.0032(18) -0.0045(19) -0.0076(17)
Si21 0.0344(6) 0.0329(7) 0.0524(8) -0.0010(6) -0.0048(6) -0.0005(5)
C21 0.036(3) 0.057(3) 0.065(3) 0.001(3) -0.005(2) 0.005(2)
C22 0.044(3) 0.039(3) 0.087(4) -0.005(3) -0.003(3) -0.004(2)
C23 0.032(2) 0.041(3) 0.054(3) -0.008(2) 0.002(2) -0.0036(19)
C231 0.048(3) 0.049(3) 0.046(3) -0.003(2) 0.007(2) -0.010(2)
C232 0.048(3) 0.056(3) 0.067(3) -0.006(3) -0.001(3) -0.018(2)
C233 0.043(3) 0.056(3) 0.076(4) -0.009(3) 0.011(3) -0.001(2)
C20 0.034(2) 0.040(3) 0.055(3) 0.008(2) -0.009(2) -0.007(2)
C201 0.034(2) 0.047(3) 0.058(3) 0.020(2) 0.002(2) -0.005(2)
C202 0.056(3) 0.059(4) 0.075(4) 0.022(3) 0.008(3) 0.003(3)
C203 0.065(4) 0.080(5) 0.095(5) 0.044(4) 0.006(4) 0.017(3)
C204 0.057(4) 0.141(8) 0.064(5) 0.043(5) 0.000(4) 0.021(4)
C205 0.043(3) 0.118(6) 0.058(4) 0.018(4) -0.005(3) 0.005(3)
C206 0.035(3) 0.079(4) 0.047(3) 0.018(3) -0.003(2) -0.002(2)

loop_
_atom_type_symbol
_atom_type_description
_atom_type_scat_dispersion_real
_atom_type_scat_dispersion_imag
_atom_type_scat_source
C C 0.0033 0.0016 'International Tables Vol C Tables 4.2.6.8 and 6.1.1.4'
H H 0.0000 0.0000 'International Tables Vol C Tables 4.2.6.8 and 6.1.1.4'
Si Si 0.0817 0.0704 'International Tables Vol C Tables 4.2.6.8 and 6.1.1.4'
Ga Ga 0.2307 1.6083 'International Tables Vol C Tables 4.2.6.8 and 6.1.1.4'

loop_
_geom_angle_atom_site_label_1
_geom_angle_atom_site_label_2
_geom_angle_atom_site_label_3
_geom_angle
C1 Ga1 C14 143.0(5)
C1 Ga1 C1A 4.2(15)
C14 Ga1 C1A 139.3(17)
C1 Ga1 H3 97.5(13)
C14 Ga1 H3 107.4(13)
C1A Ga1 H3 101.4(15)
C1 Ga1 H4 103.5(14)
C14 Ga1 H4 103.5(14)
C1A Ga1 H4 105(2)
H3 Ga1 H4 89.8(18)
C142 C14 C141 107.5(4)
C142 C14 C143 108.3(4)
C141 C14 C143 107.9(4)
C142 C14 Ga1 113.0(3)
C141 C14 Ga1 109.3(3)
C143 C14 Ga1 110.7(3)
C14 C141 H14A 109.5
C14 C141 H14B 109.5
H14A C141 H14B 109.5
C14 C141 H14C 109.5
H14A C141 H14C 109.5
H14B C141 H14C 109.5
C14 C142 H14D 109.5
C14 C142 H14E 109.5
H14D C142 H14E 109.5
C14 C142 H14F 109.5
H14D C142 H14F 109.5
H14E C142 H14F 109.5
C14 C143 H14G 109.5
C14 C143 H14H 109.5
H14G C143 H14H 109.5
C14 C143 H14I 109.5
H14G C143 H14I 109.5
H14H C143 H14I 109.5
C1 Ga2 C24 132.0(4)
C1 Ga2 C1A 2.8(7)
C24 Ga2 C1A 130.6(12)
C1 Ga2 H1 101.7(15)
C24 Ga2 H1 104.6(14)
C1A Ga2 H1 104.5(15)
C1 Ga2 H2 113.6(14)
C24 Ga2 H2 108.4(13)
C1A Ga2 H2 113.4(19)
H1 Ga2 H2 84.1(19)
C243 C24 C242 109.1(4)
C243 C24 C241 109.8(4)
C242 C24 C241 107.3(4)
C243 C24 Ga2 110.2(3)
C242 C24 Ga2 109.9(3)
C241 C24 Ga2 110.6(3)
C24 C241 H24A 109.5
C24 C241 H24B 109.5
H24A C241 H24B 109.5
C24 C241 H24C 109.5
H24A C241 H24C 109.5
H24B C241 H24C 109.5
C24 C242 H24D 109.5
C24 C242 H24E 109.5
H24D C242 H24E 109.5
C24 C242 H24F 109.5
H24D C242 H24F 109.5
H24E C242 H24F 109.5
C24 C243 H24G 109.5
C24 C243 H24H 109.5
H24G C243 H24H 109.5
C24 C243 H24I 109.5
H24G C243 H24I 109.5
H24H C243 H24I 109.5
C10 C1 Si11 106.8(8)
C10 C1 Ga2 99.6(6)
Si11 C1 Ga2 121.3(7)
C10 C1 Ga1 111.2(6)
Si11 C1 Ga1 114.0(6)
Ga2 C1 Ga1 103.0(6)
C101 C10 C1 121.0(7)
C101 C10 H10A 107.1
C1 C10 H10A 107.1
C101 C10 H10B 107.1
C1 C10 H10B 107.1
H10A C10 H10B 106.8
C11 Si11 C13 108.1(3)
C11 Si11 C12 105.6(4)
C13 Si11 C12 105.6(3)
C11 Si11 C1 108.9(4)
C13 Si11 C1 112.4(5)
C12 Si11 C1 115.8(6)
Si11 C12 H12A 109.5
Si11 C12 H12B 109.5
H12A C12 H12B 109.5
Si11 C12 H12C 109.5
H12A C12 H12C 109.5
H12B C12 H12C 109.5
C132 C13 C131 108.7(7)
C132 C13 C133 108.9(7)
C131 C13 C133 107.4(5)
C132 C13 Si11 111.3(6)
C131 C13 Si11 110.8(4)
C133 C13 Si11 109.6(4)
Si1A C1A Ga1 119(2)
Si1A C1A Ga2 97(2)
Ga1 C1A Ga2 98(2)
C11A Si1A C12A 106.4(14)
C11A Si1A C13A 106.2(10)
C12A Si1A C13A 107.1(13)
C11A Si1A C1A 109.9(15)
C12A Si1A C1A 118(2)
C13A Si1A C1A 109.1(17)
Si1A C11A H11D 109.5
Si1A C11A H11E 109.5
H11D C11A H11E 109.5
Si1A C11A H11F 109.5
H11D C11A H11F 109.5
H11E C11A H11F 109.5
Si1A C12A H12D 109.5
Si1A C12A H12E 109.5
H12D C12A H12E 109.5
Si1A C12A H12F 109.5
H12D C12A H12F 109.5
H12E C12A H12F 109.5
C13C C13A C13B 110.2(17)
C13C C13A C13D 107.0(16)
C13B C13A C13D 109.7(18)
C13C C13A Si1A 110.9(12)
C13B C13A Si1A 111.1(15)
C13D C13A Si1A 107.8(11)
C13A C13B H13J 109.5
C13A C13B H13K 109.5
H13J C13B H13K 109.5
C13A C13B H13L 109.5
H13J C13B H13L 109.5
H13K C13B H13L 109.5
C13A C13C H13M 109.5
C13A C13C H13N 109.5
H13M C13C H13N 109.5
C13A C13C H13O 109.5
H13M C13C H13O 109.5
H13N C13C H13O 109.5
C13A C13D H13P 109.5
C13A C13D H13Q 109.5
H13P C13D H13Q 109.5
C13A C13D H13R 109.5
H13P C13D H13R 109.5
H13Q C13D H13R 109.5
C102 C101 C106 117.6(5)
C102 C101 C10 121.7(4)
C106 C101 C10 120.7(5)
C101 C102 C103 121.1(5)
C101 C102 H102 119.4
C103 C102 H102 119.4
C104 C103 C102 119.6(6)
C104 C103 H103 120.2
C102 C103 H103 120.2
C105 C104 C103 120.7(6)
C105 C104 H104 119.6
C103 C104 H104 119.6
C104 C105 C106 118.8(6)
C104 C105 H105 120.6
C106 C105 H105 120.6
C101 C106 C105 122.1(6)
C101 C106 H106 118.9
C105 C106 H106 118.9
C2 Ga3 C31 143.13(17)
C2 Ga3 H1 104.9(12)
C31 Ga3 H1 101.9(13)
C2 Ga3 H3 100.3(13)
C31 Ga3 H3 106.1(13)
H1 Ga3 H3 86.6(18)
C313 C31 C312 109.4(4)
C313 C31 C311 108.0(4)
C312 C31 C311 106.8(4)
C313 C31 Ga3 112.4(3)
C312 C31 Ga3 110.2(3)
C311 C31 Ga3 110.0(3)
C31 C311 H31A 109.5
C31 C311 H31B 109.5
H31A C311 H31B 109.5
C31 C311 H31C 109.5
H31A C311 H31C 109.5
H31B C311 H31C 109.5
C31 C312 H31D 109.5
C31 C312 H31E 109.5
H31D C312 H31E 109.5
C31 C312 H31F 109.5
H31D C312 H31F 109.5
H31E C312 H31F 109.5
C31 C313 H31G 109.5
C31 C313 H31H 109.5
H31G C313 H31H 109.5
C31 C313 H31I 109.5
H31G C313 H31I 109.5
H31H C313 H31I 109.5
C41 Ga4 C2 134.41(17)
C41 Ga4 H2 106.2(13)
C2 Ga4 H2 112.8(13)
C41 Ga4 H4 105.2(14)
C2 Ga4 H4 100.5(14)
H2 Ga4 H4 85.8(19)
C412 C41 C413 108.9(4)
C412 C41 C411 107.6(4)
C413 C41 C411 109.3(4)
C412 C41 Ga4 111.5(3)
C413 C41 Ga4 109.1(3)
C411 C41 Ga4 110.4(3)
C41 C411 H41A 109.5
C41 C411 H41B 109.5
H41A C411 H41B 109.5
C41 C411 H41C 109.5
H41A C411 H41C 109.5
H41B C411 H41C 109.5
C41 C412 H41D 109.5
C41 C412 H41E 109.5
H41D C412 H41E 109.5
C41 C412 H41F 109.5
H41D C412 H41F 109.5
H41E C412 H41F 109.5
C41 C413 H41G 109.5
C41 C413 H41H 109.5
H41G C413 H41H 109.5
C41 C413 H41I 109.5
H41G C413 H41I 109.5
H41H C413 H41I 109.5
C20 C2 Si21 110.0(3)
C20 C2 Ga3 109.8(3)
Si21 C2 Ga3 116.5(2)
C20 C2 Ga4 98.8(2)
Si21 C2 Ga4 119.3(2)
Ga3 C2 Ga4 100.73(17)
C22 Si21 C2 111.50(19)
C22 Si21 C21 104.8(2)
C2 Si21 C21 113.5(2)
C22 Si21 C23 107.7(2)
C2 Si21 C23 112.44(18)
C21 Si21 C23 106.4(2)
Si21 C21 H21A 109.5
Si21 C21 H21B 109.5
H21A C21 H21B 109.5
Si21 C21 H21C 109.5
H21A C21 H21C 109.5
H21B C21 H21C 109.5
Si21 C22 H22A 109.5
Si21 C22 H22B 109.5
H22A C22 H22B 109.5
Si21 C22 H22C 109.5
H22A C22 H22C 109.5
H22B C22 H22C 109.5
C231 C23 C232 110.3(4)
C231 C23 C233 108.1(4)
C232 C23 C233 107.2(4)
C231 C23 Si21 111.0(3)
C232 C23 Si21 110.3(3)
C233 C23 Si21 109.9(3)
C23 C231 H23A 109.5
C23 C231 H23B 109.5
H23A C231 H23B 109.5
C23 C231 H23C 109.5
H23A C231 H23C 109.5
H23B C231 H23C 109.5
C23 C232 H23D 109.5
C23 C232 H23E 109.5
H23D C232 H23E 109.5
C23 C232 H23F 109.5
H23D C232 H23F 109.5
H23E C232 H23F 109.5
C23 C233 H23G 109.5
C23 C233 H23H 109.5
H23G C233 H23H 109.5
C23 C233 H23I 109.5
H23G C233 H23I 109.5
H23H C233 H23I 109.5
C201 C20 C2 118.2(3)
C201 C20 H20A 107.8
C2 C20 H20A 107.8
C201 C20 H20B 107.8
C2 C20 H20B 107.8
H20A C20 H20B 107.1
C206 C201 C202 118.3(5)
C206 C201 C20 121.5(4)
C202 C201 C20 120.2(5)
C201 C202 C203 120.0(7)
C201 C202 H202 120.0
C203 C202 H202 120.0
C204 C203 C202 121.3(7)
C204 C203 H203 119.4
C202 C203 H203 119.4
C203 C204 C205 119.4(6)
C203 C204 H204 120.3
C205 C204 H204 120.3
C204 C205 C206 119.3(7)
C204 C205 H205 120.3
C206 C205 H205 120.3
C201 C206 C205 121.6(6)
C201 C206 H206 119.2
C205 C206 H206 119.2

loop_
_geom_bond_atom_site_label_1
_geom_bond_atom_site_label_2
_geom_bond_distance
Ga1 C1 2.001(12)
Ga1 C14 2.034(4)
Ga1 C1A 2.04(4)
Ga1 H3 1.69(4)
Ga1 H4 1.74(4)
C14 C142 1.525(6)
C14 C141 1.528(6)
C14 C143 1.540(6)
C141 H14A 0.9599
C141 H14B 0.9599
C141 H14C 0.9599
C142 H14D 0.9599
C142 H14E 0.9599
C142 H14F 0.9599
C143 H14G 0.9599
C143 H14H 0.9599
C143 H14I 0.9599
Ga2 C1 1.994(17)
Ga2 C24 2.022(4)
Ga2 C1A 2.11(6)
Ga2 H1 1.61(4)
Ga2 H2 1.68(4)
C24 C243 1.504(6)
C24 C242 1.506(6)
C24 C241 1.519(6)
C241 H24A 0.9599
C241 H24B 0.9599
C241 H24C 0.9599
C242 H24D 0.9599
C242 H24E 0.9599
C242 H24F 0.9599
C243 H24G 0.9599
C243 H24H 0.9599
C243 H24I 0.9599
C1 C10 1.576(14)
C1 Si11 1.913(7)
C10 C101 1.511(6)
C10 H10A 0.9600
C10 H10B 0.9600
Si11 C11 1.881(5)
Si11 C13 1.905(6)
Si11 C12 1.905(7)
C11 H11A 0.9599
C11 H11B 0.9599
C11 H11C 0.9599
C12 H12A 0.9599
C12 H12B 0.9599
C12 H12C 0.9599
C13 C132 1.506(11)
C13 C131 1.535(8)
C13 C133 1.542(7)
C131 H13A 0.9599
C131 H13B 0.9599
C131 H13C 0.9599
C132 H13D 0.9599
C132 H13E 0.9599
C132 H13F 0.9599
C133 H13G 0.9599
C133 H13H 0.9599
C133 H13I 0.9599
C1A Si1A 1.917(17)
Si1A C11A 1.889(15)
Si1A C12A 1.896(18)
Si1A C13A 1.898(13)
C11A H11D 0.9600
C11A H11E 0.9600
C11A H11F 0.9600
C12A H12D 0.9600
C12A H12E 0.9600
C12A H12F 0.9600
C13A C13C 1.503(18)
C13A C13B 1.533(18)
C13A C13D 1.543(16)
C13B H13J 0.9600
C13B H13K 0.9600
C13B H13L 0.9600
C13C H13M 0.9600
C13C H13N 0.9600
C13C H13O 0.9600
C13D H13P 0.9600
C13D H13Q 0.9600
C13D H13R 0.9600
C101 C102 1.366(6)
C101 C106 1.380(7)
C102 C103 1.387(7)
C102 H102 0.9600
C103 C104 1.377(8)
C103 H103 0.9600
C104 C105 1.350(8)
C104 H104 0.9600
C105 C106 1.387(8)
C105 H105 0.9600
C106 H106 0.9600
Ga3 C2 2.023(4)
Ga3 C31 2.035(4)
Ga3 H1 1.81(4)
Ga3 H3 1.70(4)
C31 C313 1.536(6)
C31 C312 1.540(7)
C31 C311 1.562(7)
C311 H31A 0.9599
C311 H31B 0.9599
C311 H31C 0.9599
C312 H31D 0.9599
C312 H31E 0.9599
C312 H31F 0.9599
C313 H31G 0.9599
C313 H31H 0.9599
C313 H31I 0.9599
Ga4 C41 2.023(4)
Ga4 C2 2.024(4)
Ga4 H2 1.70(4)
Ga4 H4 1.71(4)
C41 C412 1.508(6)
C41 C413 1.526(6)
C41 C411 1.529(6)
C411 H41A 0.9599
C411 H41B 0.9599
C411 H41C 0.9599
C412 H41D 0.9599
C412 H41E 0.9599
C412 H41F 0.9599
C413 H41G 0.9599
C413 H41H 0.9599
C413 H41I 0.9599
C2 C20 1.590(5)
C2 Si21 1.884(4)
Si21 C22 1.883(5)
Si21 C21 1.891(5)
Si21 C23 1.911(4)
C21 H21A 0.9599
C21 H21B 0.9599
C21 H21C 0.9599
C22 H22A 0.9599
C22 H22B 0.9599
C22 H22C 0.9599
C23 C231 1.521(6)
C23 C232 1.532(6)
C23 C233 1.546(6)
C231 H23A 0.9599
C231 H23B 0.9599
C231 H23C 0.9599
C232 H23D 0.9599
C232 H23E 0.9599
C232 H23F 0.9599
C233 H23G 0.9599
C233 H23H 0.9599
C233 H23I 0.9599
C20 C201 1.517(6)
C20 H20A 0.9600
C20 H20B 0.9600
C201 C206 1.377(7)
C201 C202 1.381(7)
C202 C203 1.395(8)
C202 H202 0.9600
C203 C204 1.358(10)
C203 H203 0.9600
C204 C205 1.384(9)
C204 H204 0.9600
C205 C206 1.390(7)
C205 H205 0.9600
C206 H206 0.9600

loop_
_geom_torsion_atom_site_label_1
_geom_torsion_atom_site_label_2
_geom_torsion_atom_site_label_3
_geom_torsion_atom_site_label_4
_geom_torsion
C1 Ga1 C14 C142 -3.1(7)
C1A Ga1 C14 C142 -6.0(18)
C1 Ga1 C14 C141 -122.8(6)
C1A Ga1 C14 C141 -125.7(18)
C1 Ga1 C14 C143 118.5(6)
C1A Ga1 C14 C143 115.6(18)
C1 Ga2 C24 C243 42.0(6)
C1A Ga2 C24 C243 45.3(12)
C1 Ga2 C24 C242 162.3(4)
C1A Ga2 C24 C242 165.5(12)
C1 Ga2 C24 C241 -79.5(5)
C1A Ga2 C24 C241 -76.3(12)
C24 Ga2 C1 C10 -61.7(5)
C1A Ga2 C1 C10 -123(36)
C24 Ga2 C1 Si11 54.7(9)
C1A Ga2 C1 Si11 -7(35)
C24 Ga2 C1 Ga1 -176.2(2)
C1A Ga2 C1 Ga1 122(36)
C14 Ga1 C1 C10 83.3(6)
C1A Ga1 C1 C10 111(29)
C14 Ga1 C1 Si11 -37.5(12)
C1A Ga1 C1 Si11 -10(27)
C14 Ga1 C1 Ga2 -170.9(2)
C1A Ga1 C1 Ga2 -144(28)
Si11 C1 C10 C101 55.0(9)
Ga2 C1 C10 C101 -177.9(4)
Ga1 C1 C10 C101 -69.9(8)
C10 C1 Si11 C11 53.7(10)
Ga2 C1 Si11 C11 -59.1(9)
Ga1 C1 Si11 C11 176.9(7)
C10 C1 Si11 C13 173.5(6)
Ga2 C1 Si11 C13 60.7(8)
Ga1 C1 Si11 C13 -63.3(10)
C10 C1 Si11 C12 -65.0(9)
Ga2 C1 Si11 C12 -177.8(6)
Ga1 C1 Si11 C12 58.2(10)
C11 Si11 C13 C132 66.1(6)
C12 Si11 C13 C132 178.7(6)
C1 Si11 C13 C132 -54.1(7)
C11 Si11 C13 C131 -172.9(5)
C12 Si11 C13 C131 -60.2(5)
C1 Si11 C13 C131 66.9(7)
C11 Si11 C13 C133 -54.5(6)
C12 Si11 C13 C133 58.2(5)
C1 Si11 C13 C133 -174.7(6)
C1 Ga1 C1A Si1A 136(31)
C14 Ga1 C1A Si1A -69(4)
C1 Ga1 C1A Ga2 34(27)
C14 Ga1 C1A Ga2 -171.4(4)
C1 Ga2 C1A Si1A -176(38)
C24 Ga2 C1A Si1A 63(2)
C1 Ga2 C1A Ga1 -55(35)
C24 Ga2 C1A Ga1 -175.5(4)
Ga1 C1A Si1A C11A 168(3)
Ga2 C1A Si1A C11A -88(2)
Ga1 C1A Si1A C12A -70(4)
Ga2 C1A Si1A C12A 33(3)
Ga1 C1A Si1A C13A 52(4)
Ga2 C1A Si1A C13A 155.5(12)
C11A Si1A C13A C13C 163.8(15)
C12A Si1A C13A C13C 50(2)
C1A Si1A C13A C13C -78(2)
C11A Si1A C13A C13B -73.3(19)
C12A Si1A C13A C13B 173(2)
C1A Si1A C13A C13B 45(3)
C11A Si1A C13A C13D 47.0(15)
C12A Si1A C13A C13D -66.4(18)
C1A Si1A C13A C13D 165(2)
C1 C10 C101 C102 70.8(7)
C1 C10 C101 C106 -111.9(6)
C106 C101 C102 C103 1.7(8)
C10 C101 C102 C103 179.1(5)
C101 C102 C103 C104 -0.1(9)
C102 C103 C104 C105 -0.8(11)
C103 C104 C105 C106 0.0(12)
C102 C101 C106 C105 -2.5(9)
C10 C101 C106 C105 -179.9(6)
C104 C105 C106 C101 1.7(12)
C2 Ga3 C31 C313 -0.6(5)
C2 Ga3 C31 C312 121.7(4)
C2 Ga3 C31 C311 -120.9(4)
C2 Ga4 C41 C412 -12.0(4)
C2 Ga4 C41 C413 108.3(4)
C2 Ga4 C41 C411 -131.6(3)
C31 Ga3 C2 C20 89.4(4)
C31 Ga3 C2 Si21 -36.5(4)
C31 Ga3 C2 Ga4 -167.1(2)
C41 Ga4 C2 C20 -67.4(3)
C41 Ga4 C2 Si21 51.6(3)
C41 Ga4 C2 Ga3 -179.58(18)
C20 C2 Si21 C22 46.7(4)
Ga3 C2 Si21 C22 172.5(2)
Ga4 C2 Si21 C22 -66.3(3)
C20 C2 Si21 C21 -71.4(3)
Ga3 C2 Si21 C21 54.4(3)
Ga4 C2 Si21 C21 175.6(2)
C20 C2 Si21 C23 167.7(3)
Ga3 C2 Si21 C23 -66.5(3)
Ga4 C2 Si21 C23 54.7(3)
C22 Si21 C23 C231 66.7(3)
C2 Si21 C23 C231 -56.5(4)
C21 Si21 C23 C231 178.7(3)
C22 Si21 C23 C232 -170.8(3)
C2 Si21 C23 C232 66.0(4)
C21 Si21 C23 C232 -58.8(4)
C22 Si21 C23 C233 -52.8(4)
C2 Si21 C23 C233 -176.0(3)
C21 Si21 C23 C233 59.2(4)
Si21 C2 C20 C201 58.4(5)
Ga3 C2 C20 C201 -71.1(4)
Ga4 C2 C20 C201 -175.9(4)
C2 C20 C201 C206 65.4(6)
C2 C20 C201 C202 -115.4(5)
C206 C201 C202 C203 -1.5(7)
C20 C201 C202 C203 179.2(5)
C201 C202 C203 C204 -0.3(9)
C202 C203 C204 C205 1.9(10)
C203 C204 C205 C206 -1.8(9)
C202 C201 C206 C205 1.6(7)
C20 C201 C206 C205 -179.2(4)
C204 C205 C206 C201 0.1(8)
